data_7028601
loop_
_publ_author_name
'Munira Haidad Ali, Siti'
'Yan, Yaw-Kai'
'Lee, Peter P. F.'
'Khong, Kenny Zhi Xiang'
'Alam Sk, Mahasin'
'Lim, Kok Hwa'
'Klejevskaja, Beata'
'Vilar, Ramon'

_publ_section_title
;
 Copper(II) complexes of substituted salicylaldehyde dibenzyl
 semicarbazones: synthesis, cytotoxicity and interaction with quadruplex
 DNA.
;
_journal_issue 3
_journal_name_full 'Dalton transactions (Cambridge, England : 2003)'
_journal_page_first 1449
_journal_page_last 1459
_journal_paper_doi 10.1039/c3dt52297k
_journal_volume 43
_journal_year 2014
_chemical_formula_sum 'C27 H25 Cu N5 O6'
_chemical_formula_weight 579.06
_chemical_name_systematic
; 
 ? 
;
_space_group_IT_number 14
_symmetry_cell_setting monoclinic
_symmetry_space_group_name_Hall '-P 2yn'
_symmetry_space_group_name_H-M 'P 1 21/n 1'
_atom_sites_solution_hydrogens geom
_atom_sites_solution_primary direct
_atom_sites_solution_secondary difmap
_audit_creation_method SHELXL-97
_cell_angle_alpha 90.00
_cell_angle_beta 101.44(1)
_cell_angle_gamma 90.00
_cell_formula_units_Z 4
_cell_length_a 9.587(1)
_cell_length_b 16.270(2)
_cell_length_c 17.130(3)
_cell_measurement_reflns_used 25
_cell_measurement_temperature 298(2)
_cell_measurement_theta_max 12.46
_cell_measurement_theta_min 4.76
_cell_volume 2618.9(6)
_computing_cell_refinement 'Bruker XSCANS'
_computing_data_collection 'Bruker XSCANS'
_computing_data_reduction 'Bruker SHELXTL'
_computing_molecular_graphics 'Bruker SHELXTL'
_computing_publication_material 'Bruker SHELXTL'
_computing_structure_refinement 'SHELXL-97 (Sheldrick, 1997)'
_computing_structure_solution 'SHELXS-97 (Sheldrick, 1990)'
_diffrn_ambient_temperature 298(2)
_diffrn_measured_fraction_theta_full 1.000
_diffrn_measured_fraction_theta_max 1.000
_diffrn_measurement_device_type 'Bruker P4'
_diffrn_measurement_method '2\q/\w scans'
_diffrn_radiation_monochromator graphite
_diffrn_radiation_source 'fine-focus sealed tube'
_diffrn_radiation_type MoK\a
_diffrn_radiation_wavelength 0.71073
_diffrn_reflns_av_R_equivalents 0.0208
_diffrn_reflns_av_sigmaI/netI 0.0439
_diffrn_reflns_limit_h_max 1
_diffrn_reflns_limit_h_min -11
_diffrn_reflns_limit_k_max 1
_diffrn_reflns_limit_k_min -19
_diffrn_reflns_limit_l_max 20
_diffrn_reflns_limit_l_min -20
_diffrn_reflns_number 5931
_diffrn_reflns_theta_full 25.00
_diffrn_reflns_theta_max 25.00
_diffrn_reflns_theta_min 2.26
_diffrn_standards_interval_count 97
_diffrn_standards_number 3
_exptl_absorpt_coefficient_mu 0.886
_exptl_absorpt_correction_T_max 0.9847
_exptl_absorpt_correction_T_min 0.9042
_exptl_absorpt_correction_type 'psi scans'
_exptl_crystal_colour 'Dark brown'
_exptl_crystal_density_diffrn 1.469
_exptl_crystal_density_meas 0
_exptl_crystal_density_method 'not measured'
_exptl_crystal_description Rectangular
_exptl_crystal_F_000 1196
_exptl_crystal_size_max 0.30
_exptl_crystal_size_mid 0.30
_exptl_crystal_size_min 0.20
_refine_diff_density_max 0.250
_refine_diff_density_min -0.221
_refine_diff_density_rms 0.044
_refine_ls_extinction_method none
_refine_ls_goodness_of_fit_ref 1.035
_refine_ls_hydrogen_treatment riding
_refine_ls_matrix_type full
_refine_ls_number_parameters 352
_refine_ls_number_reflns 4618
_refine_ls_number_restraints 0
_refine_ls_restrained_S_all 1.035
_refine_ls_R_factor_all 0.0635
_refine_ls_R_factor_gt 0.0397
_refine_ls_shift/su_max 0.001
_refine_ls_shift/su_mean 0.000
_refine_ls_structure_factor_coef Fsqd
_refine_ls_weighting_details 'calc w=1/[\s^2^(Fo^2^)+(0.0300P)^2^+0.9000P] where P=(Fo^2^+2Fc^2^)/3'
_refine_ls_weighting_scheme calc
_refine_ls_wR_factor_gt 0.0832
_refine_ls_wR_factor_ref 0.0892
_reflns_number_gt 3433
_reflns_number_total 4618
_reflns_threshold_expression >2sigma(I)
_cod_data_source_file c3dt52297k.txt
_cod_data_source_block cupy
_cod_depositor_comments
;
The following automatic conversions were performed:

'_symmetry_cell_setting' value 'Monoclinic' changed to 'monoclinic'
according to
/usr/data/users/saulius/automatic-downloads/current/RSC/lib/dictionaries/cif_core.dic
dictionary named 'cif_core.dic' version 2.4.2 from 2011-04-26.

Automatic conversion script
Id: cif_fix_values 2281 2013-09-26 08:29:07Z andrius 
;
_cod_original_cell_volume 2618.8(6)
_cod_original_sg_symbol_H-M P2(1)/n
_cod_database_code 7028601

loop_
_symmetry_equiv_pos_as_xyz
'x, y, z'
'-x+1/2, y+1/2, -z+1/2'
'-x, -y, -z'
'x-1/2, -y-1/2, z-1/2'

loop_
_atom_site_label
_atom_site_type_symbol
_atom_site_fract_x
_atom_site_fract_y
_atom_site_fract_z
_atom_site_U_iso_or_equiv
_atom_site_adp_type
_atom_site_occupancy
_atom_site_symmetry_multiplicity
_atom_site_calc_flag
_atom_site_refinement_flags
Cu1 Cu 0.86358(4) 0.45736(2) 0.095769(18) 0.04645(12) Uani 1 1 d .
O1 O 0.9325(2) 0.37655(13) 0.03581(10) 0.0641(6) Uani 1 1 d .
O2 O 1.0380(2) 0.22944(13) -0.17698(12) 0.0666(6) Uani 1 1 d .
H2A H 1.0048 0.2181 -0.2236 0.100 Uiso 1 1 calc R
O3 O 0.78951(19) 0.55012(11) 0.14756(10) 0.0449(4) Uani 1 1 d .
N1 N 0.7505(2) 0.50819(13) 0.00245(12) 0.0413(5) Uani 1 1 d .
N2 N 0.6675(2) 0.57124(13) 0.02224(12) 0.0460(6) Uani 1 1 d .
H2B H 0.6068 0.5977 -0.0124 0.055 Uiso 1 1 calc R
N3 N 0.6101(2) 0.64259(13) 0.12948(12) 0.0445(5) Uani 1 1 d .
N4 N 0.9866(2) 0.41806(13) 0.19546(12) 0.0449(5) Uani 1 1 d .
C1 C 0.8261(3) 0.42449(16) -0.09614(14) 0.0415(6) Uani 1 1 d .
C2 C 0.9132(3) 0.37019(17) -0.04252(15) 0.0462(7) Uani 1 1 d .
C3 C 0.9802(3) 0.30565(18) -0.07353(16) 0.0506(7) Uani 1 1 d .
H3A H 1.0354 0.2690 -0.0388 0.061 Uiso 1 1 calc R
C4 C 0.9671(3) 0.29455(18) -0.15452(16) 0.0497(7) Uani 1 1 d .
C5 C 0.8833(3) 0.34702(18) -0.20744(16) 0.0515(7) Uani 1 1 d .
H5A H 0.8737 0.3395 -0.2621 0.062 Uiso 1 1 calc R
C6 C 0.8147(3) 0.41018(18) -0.17839(15) 0.0491(7) Uani 1 1 d .
H6A H 0.7581 0.4452 -0.2143 0.059 Uiso 1 1 calc R
C7 C 0.7464(3) 0.49037(16) -0.07138(15) 0.0441(6) Uani 1 1 d .
H7A H 0.6889 0.5219 -0.1103 0.053 Uiso 1 1 calc R
C8 C 0.6905(3) 0.58762(15) 0.10145(15) 0.0409(6) Uani 1 1 d .
C9 C 0.4860(3) 0.68159(16) 0.07992(15) 0.0464(7) Uani 1 1 d .
H9A H 0.4201 0.6970 0.1137 0.056 Uiso 1 1 calc R
H9B H 0.4386 0.6415 0.0418 0.056 Uiso 1 1 calc R
C10 C 0.5180(3) 0.75653(16) 0.03511(15) 0.0464(7) Uani 1 1 d .
C11 C 0.4104(4) 0.7909(2) -0.02103(18) 0.0687(9) Uani 1 1 d .
H11A H 0.3201 0.7676 -0.0308 0.082 Uiso 1 1 calc R
C12 C 0.4373(6) 0.8600(3) -0.0627(2) 0.1011(14) Uani 1 1 d .
H12A H 0.3648 0.8830 -0.1006 0.121 Uiso 1 1 calc R
C13 C 0.5688(6) 0.8941(3) -0.0486(3) 0.1063(15) Uani 1 1 d .
H13A H 0.5862 0.9401 -0.0775 0.128 Uiso 1 1 calc R
C14 C 0.6758(5) 0.8619(2) 0.0073(3) 0.0914(12) Uani 1 1 d .
H14A H 0.7651 0.8865 0.0175 0.110 Uiso 1 1 calc R
C15 C 0.6506(4) 0.79247(19) 0.04879(19) 0.0625(8) Uani 1 1 d .
H15A H 0.7240 0.7698 0.0863 0.075 Uiso 1 1 calc R
C16 C 0.6527(3) 0.66973(16) 0.21299(15) 0.0495(7) Uani 1 1 d .
H16A H 0.6302 0.7276 0.2159 0.059 Uiso 1 1 calc R
H16B H 0.7551 0.6640 0.2292 0.059 Uiso 1 1 calc R
C17 C 0.5830(3) 0.62348(17) 0.27085(15) 0.0447(6) Uani 1 1 d .
C18 C 0.5418(4) 0.6656(2) 0.33204(19) 0.0769(10) Uani 1 1 d .
H18A H 0.5536 0.7223 0.3357 0.092 Uiso 1 1 calc R
C19 C 0.4830(6) 0.6244(3) 0.3880(2) 0.1148(16) Uani 1 1 d .
H19A H 0.4535 0.6535 0.4285 0.138 Uiso 1 1 calc R
C20 C 0.4681(5) 0.5408(3) 0.3841(2) 0.0962(13) Uani 1 1 d .
H20A H 0.4287 0.5131 0.4220 0.115 Uiso 1 1 calc R
C21 C 0.5106(4) 0.4987(2) 0.3253(2) 0.0718(9) Uani 1 1 d .
H21A H 0.5014 0.4418 0.3228 0.086 Uiso 1 1 calc R
C22 C 0.5673(3) 0.53950(18) 0.26928(17) 0.0556(7) Uani 1 1 d .
H22A H 0.5961 0.5097 0.2290 0.067 Uiso 1 1 calc R
C23 C 1.1056(3) 0.37685(18) 0.19354(18) 0.0555(7) Uani 1 1 d .
H23A H 1.1275 0.3649 0.1443 0.067 Uiso 1 1 calc R
C24 C 1.1975(4) 0.3512(2) 0.2610(2) 0.0715(9) Uani 1 1 d .
H24A H 1.2805 0.3230 0.2574 0.086 Uiso 1 1 calc R
C25 C 1.1650(4) 0.3677(2) 0.3333(2) 0.0710(10) Uani 1 1 d .
H25A H 1.2253 0.3508 0.3799 0.085 Uiso 1 1 calc R
C26 C 1.0431(4) 0.40922(19) 0.33632(17) 0.0652(9) Uani 1 1 d .
H26A H 1.0189 0.4206 0.3851 0.078 Uiso 1 1 calc R
C27 C 0.9561(3) 0.43424(18) 0.26688(16) 0.0548(7) Uani 1 1 d .
H27A H 0.8736 0.4633 0.2695 0.066 Uiso 1 1 calc R
O4 O 0.6750(3) 0.32647(19) 0.19507(15) 0.1129(10) Uani 1 1 d .
O5 O 0.4531(3) 0.33472(17) 0.15600(16) 0.0925(8) Uani 1 1 d .
O6 O 0.5890(3) 0.40314(13) 0.09717(11) 0.0678(6) Uani 1 1 d .
N5 N 0.5729(3) 0.35450(15) 0.14945(14) 0.0530(6) Uani 1 1 d .

loop_
_atom_site_aniso_label
_atom_site_aniso_U_11
_atom_site_aniso_U_22
_atom_site_aniso_U_33
_atom_site_aniso_U_23
_atom_site_aniso_U_13
_atom_site_aniso_U_12
Cu1 0.0565(2) 0.0451(2) 0.03841(18) 0.00136(15) 0.01087(14) 0.01121(17)
O1 0.0880(15) 0.0648(13) 0.0401(11) 0.0001(9) 0.0143(10) 0.0319(12)
O2 0.0671(13) 0.0724(15) 0.0607(12) -0.0261(11) 0.0134(10) 0.0088(12)
O3 0.0529(11) 0.0421(10) 0.0395(9) -0.0006(8) 0.0088(8) 0.0062(9)
N1 0.0504(13) 0.0354(12) 0.0403(12) 0.0033(10) 0.0143(10) 0.0045(11)
N2 0.0592(15) 0.0412(13) 0.0380(12) 0.0040(10) 0.0101(10) 0.0144(11)
N3 0.0589(14) 0.0344(12) 0.0413(12) 0.0002(10) 0.0123(11) 0.0066(11)
N4 0.0519(14) 0.0424(13) 0.0411(12) 0.0032(10) 0.0111(10) 0.0017(11)
C1 0.0433(15) 0.0431(15) 0.0398(14) -0.0005(12) 0.0124(12) -0.0033(13)
C2 0.0498(16) 0.0483(16) 0.0432(15) -0.0051(13) 0.0156(13) -0.0022(14)
C3 0.0542(18) 0.0509(17) 0.0479(16) -0.0046(13) 0.0131(13) 0.0070(15)
C4 0.0467(16) 0.0502(17) 0.0545(17) -0.0170(14) 0.0159(14) -0.0088(14)
C5 0.0567(18) 0.0603(19) 0.0393(15) -0.0136(14) 0.0142(13) -0.0121(16)
C6 0.0526(17) 0.0525(17) 0.0416(15) -0.0002(13) 0.0079(13) -0.0039(14)
C7 0.0520(17) 0.0426(15) 0.0400(14) 0.0064(12) 0.0143(13) -0.0013(13)
C8 0.0501(16) 0.0311(14) 0.0429(14) 0.0005(12) 0.0130(13) -0.0034(13)
C9 0.0509(17) 0.0433(16) 0.0472(15) -0.0041(13) 0.0148(13) 0.0028(13)
C10 0.0593(18) 0.0382(15) 0.0435(15) -0.0024(12) 0.0147(13) 0.0084(14)
C11 0.084(2) 0.059(2) 0.0554(18) -0.0033(16) -0.0056(17) 0.0117(18)
C12 0.147(4) 0.077(3) 0.067(2) 0.023(2) -0.009(3) 0.025(3)
C13 0.161(5) 0.065(3) 0.097(3) 0.037(2) 0.034(3) 0.006(3)
C14 0.103(3) 0.068(2) 0.113(3) 0.023(2) 0.043(3) -0.009(2)
C15 0.068(2) 0.0512(19) 0.073(2) 0.0136(16) 0.0245(17) 0.0076(17)
C16 0.0632(18) 0.0374(15) 0.0485(16) -0.0094(12) 0.0123(14) 0.0023(14)
C17 0.0443(15) 0.0485(17) 0.0389(14) -0.0038(12) 0.0026(12) 0.0062(13)
C18 0.108(3) 0.062(2) 0.069(2) -0.0162(18) 0.039(2) 0.000(2)
C19 0.176(5) 0.112(4) 0.078(3) -0.027(3) 0.077(3) -0.016(3)
C20 0.128(4) 0.106(3) 0.065(2) 0.006(2) 0.046(2) -0.019(3)
C21 0.083(2) 0.065(2) 0.069(2) 0.0098(18) 0.0195(19) -0.0058(19)
C22 0.067(2) 0.0502(18) 0.0529(17) -0.0035(14) 0.0200(15) 0.0013(16)
C23 0.0560(19) 0.0547(18) 0.0577(18) 0.0106(15) 0.0157(15) 0.0064(16)
C24 0.059(2) 0.071(2) 0.081(2) 0.0238(19) 0.0083(18) 0.0107(18)
C25 0.072(2) 0.070(2) 0.063(2) 0.0235(18) -0.0067(18) -0.006(2)
C26 0.093(3) 0.058(2) 0.0429(16) 0.0052(14) 0.0090(17) -0.009(2)
C27 0.0648(19) 0.0512(18) 0.0487(17) 0.0022(14) 0.0118(15) 0.0040(15)
O4 0.116(2) 0.124(2) 0.0811(17) 0.0137(17) -0.0231(17) 0.043(2)
O5 0.0844(18) 0.095(2) 0.111(2) -0.0024(16) 0.0495(16) -0.0223(16)
O6 0.1039(17) 0.0568(13) 0.0463(11) 0.0098(10) 0.0236(11) -0.0148(12)
N5 0.0667(18) 0.0480(15) 0.0452(14) -0.0016(12) 0.0132(13) 0.0038(14)

loop_
_atom_type_symbol
_atom_type_description
_atom_type_scat_dispersion_real
_atom_type_scat_dispersion_imag
_atom_type_scat_source
C C 0.0033 0.0016 'International Tables Vol C Tables 4.2.6.8 and 6.1.1.4'
H H 0.0000 0.0000 'International Tables Vol C Tables 4.2.6.8 and 6.1.1.4'
N N 0.0061 0.0033 'International Tables Vol C Tables 4.2.6.8 and 6.1.1.4'
O O 0.0106 0.0060 'International Tables Vol C Tables 4.2.6.8 and 6.1.1.4'
Cu Cu 0.3201 1.2651 'International Tables Vol C Tables 4.2.6.8 and 6.1.1.4'

loop_
_geom_angle_atom_site_label_1
_geom_angle_atom_site_label_2
_geom_angle_atom_site_label_3
_geom_angle
O1 Cu1 N1 92.75(8)
O1 Cu1 O3 173.32(8)
N1 Cu1 O3 81.38(8)
O1 Cu1 N4 91.82(9)
N1 Cu1 N4 173.46(9)
O3 Cu1 N4 93.78(8)
C2 O1 Cu1 128.30(18)
C8 O3 Cu1 112.61(15)
C7 N1 N2 120.0(2)
C7 N1 Cu1 128.19(19)
N2 N1 Cu1 111.79(14)
C8 N2 N1 113.8(2)
C8 N3 C9 123.0(2)
C8 N3 C16 118.8(2)
C9 N3 C16 118.0(2)
C23 N4 C27 117.8(2)
C23 N4 Cu1 120.62(18)
C27 N4 Cu1 121.6(2)
C6 C1 C2 117.5(2)
C6 C1 C7 118.7(2)
C2 C1 C7 123.7(2)
O1 C2 C3 117.7(3)
O1 C2 C1 123.6(2)
C3 C2 C1 118.7(2)
C4 C3 C2 121.7(3)
O2 C4 C3 115.9(3)
O2 C4 C5 123.8(2)
C3 C4 C5 120.3(3)
C6 C5 C4 119.0(2)
C5 C6 C1 122.7(3)
N1 C7 C1 123.0(2)
O3 C8 N3 121.0(2)
O3 C8 N2 118.9(2)
N3 C8 N2 120.1(2)
N3 C9 C10 115.0(2)
C15 C10 C11 118.9(3)
C15 C10 C9 122.1(3)
C11 C10 C9 118.9(3)
C10 C11 C12 119.9(4)
C13 C12 C11 120.2(4)
C12 C13 C14 120.8(4)
C13 C14 C15 119.5(4)
C10 C15 C14 120.6(3)
N3 C16 C17 114.6(2)
C22 C17 C18 117.6(3)
C22 C17 C16 123.1(2)
C18 C17 C16 119.1(3)
C17 C18 C19 120.4(3)
C20 C19 C18 120.2(4)
C21 C20 C19 119.9(4)
C20 C21 C22 120.0(3)
C21 C22 C17 121.8(3)
N4 C23 C24 123.0(3)
C25 C24 C23 118.7(3)
C26 C25 C24 119.1(3)
C25 C26 C27 119.6(3)
N4 C27 C26 121.9(3)
O4 N5 O5 119.7(3)
O4 N5 O6 120.7(3)
O5 N5 O6 119.6(3)

loop_
_geom_bond_atom_site_label_1
_geom_bond_atom_site_label_2
_geom_bond_distance
Cu1 O1 1.8678(19)
Cu1 N1 1.930(2)
Cu1 O3 1.9541(17)
Cu1 N4 1.979(2)
O1 C2 1.322(3)
O2 C4 1.355(3)
O3 C8 1.265(3)
N1 C7 1.290(3)
N1 N2 1.381(3)
N2 C8 1.357(3)
N3 C8 1.331(3)
N3 C9 1.462(3)
N3 C16 1.475(3)
N4 C23 1.329(3)
N4 C27 1.339(3)
C1 C6 1.411(3)
C1 C2 1.420(4)
C1 C7 1.429(4)
C2 C3 1.391(4)
C3 C4 1.380(4)
C4 C5 1.381(4)
C5 C6 1.366(4)
C9 C10 1.504(4)
C10 C15 1.377(4)
C10 C11 1.381(4)
C11 C12 1.383(5)
C12 C13 1.355(6)
C13 C14 1.362(6)
C14 C15 1.381(4)
C16 C17 1.503(4)
C17 C22 1.374(4)
C17 C18 1.375(4)
C18 C19 1.378(5)
C19 C20 1.368(6)
C20 C21 1.348(5)
C21 C22 1.364(4)
C23 C24 1.372(4)
C24 C25 1.364(5)
C25 C26 1.359(5)
C26 C27 1.372(4)
O4 N5 1.213(3)
O5 N5 1.219(3)
O6 N5 1.227(3)
